data_4075111
loop_
_publ_author_name
'Fischbach, Andreas'
'Perdih, Franc'
'Herdtweck, Eberhardt'
'Anwander, Reiner'

_publ_section_title
;
 Structure&#x2212;Reactivity Relationships in Rare-Earth Metal
 Carboxylate-Based Binary Ziegler-Type Catalysts
;
_journal_issue 7
_journal_name_full Organometallics
_journal_page_first 1626
_journal_paper_doi 10.1021/om060052i
_journal_volume 25
_journal_year 2006
_chemical_formula_moiety 'C54 H106 Al4 Nd2 O4'
_chemical_formula_sum 'C54 H106 Al4 Nd2 O4'
_chemical_formula_weight 1215.79
_chemical_name_systematic ?
_space_group_IT_number 15
_symmetry_cell_setting monoclinic
_symmetry_Int_Tables_number 15
_symmetry_space_group_name_Hall '-C 2yc'
_symmetry_space_group_name_H-M 'C 1 2/c 1'
_atom_sites_solution_hydrogens difmap
_atom_sites_solution_primary direct
_atom_sites_solution_secondary difmap
_cell_angle_alpha 90
_cell_angle_beta 113.5901(3)
_cell_angle_gamma 90
_cell_formula_units_Z 4
_cell_length_a 23.5611(2)
_cell_length_b 19.4031(1)
_cell_length_c 15.2363(1)
_cell_measurement_reflns_used 6043
_cell_measurement_temperature 123(1)
_cell_measurement_theta_max 25.33
_cell_measurement_theta_min 1.41
_cell_volume 6383.32(8)
_computing_cell_refinement 'DENZO (Nonius, 2001b)'
_computing_data_collection 'Kappa-CCD Control Software (Nonius, 2001a)'
_computing_data_reduction 'DENZO (Nonius, 2001b)'
_computing_molecular_graphics 'PLATON (Spek, 2001)'
_computing_publication_material 'PLATON (Spek, 2001)'
_computing_structure_refinement 'SHELXL97 (Sheldrick, 1998)'
_computing_structure_solution 'SIR92 (Altomare, 1994)'
_diffrn_ambient_temperature 123(1)
_diffrn_detector ' CCD plate '
_diffrn_detector_area_resol_mean 18
_diffrn_measured_fraction_theta_full 1.000
_diffrn_measured_fraction_theta_max 1.000
_diffrn_measurement_device ' \k-geometry diffractometer '
_diffrn_measurement_device_type ' Nonius \k-CCD diffractometer'
_diffrn_measurement_method ' phi- and omega-rotation '
_diffrn_radiation_monochromator graphite
_diffrn_radiation_source 'NONIUS FR 591 rotating anode'
_diffrn_radiation_type 'Mo K\a'
_diffrn_radiation_wavelength 0.71073
_diffrn_reflns_av_R_equivalents 0.041
_diffrn_reflns_av_sigmaI/netI 0.0154
_diffrn_reflns_limit_h_max 28
_diffrn_reflns_limit_h_min -28
_diffrn_reflns_limit_k_max 23
_diffrn_reflns_limit_k_min -23
_diffrn_reflns_limit_l_max 18
_diffrn_reflns_limit_l_min -18
_diffrn_reflns_number 75409
_diffrn_reflns_theta_full 25.33
_diffrn_reflns_theta_max 25.33
_diffrn_reflns_theta_min 1.41
_diffrn_standards_decay_% 0
_exptl_absorpt_coefficient_mu 1.700
_exptl_absorpt_correction_T_max 0.738
_exptl_absorpt_correction_T_min 0.476
_exptl_absorpt_correction_type multi-scan
_exptl_absorpt_process_details '(applied during the scaling procedure; Nonius, 2001b)'
_exptl_crystal_colour 'pale blue'
_exptl_crystal_density_diffrn 1.265
_exptl_crystal_density_meas ?
_exptl_crystal_density_method none
_exptl_crystal_description fragment
_exptl_crystal_F_000 2536
_exptl_crystal_size_max 0.51
_exptl_crystal_size_mid 0.18
_exptl_crystal_size_min 0.18
_refine_diff_density_max 0.690
_refine_diff_density_min -0.329
_refine_diff_density_rms 0.050
_refine_ls_extinction_coef 0.000189(15)
_refine_ls_extinction_expression Fc^*^=kFc[1+0.001xFc^2^\l^3^/sin(2\q)]^-1/4^
_refine_ls_extinction_method SHELXL
_refine_ls_goodness_of_fit_ref 1.023
_refine_ls_hydrogen_treatment refall
_refine_ls_matrix_type full
_refine_ls_number_parameters 502
_refine_ls_number_reflns 5856
_refine_ls_number_restraints 0
_refine_ls_restrained_S_all 1.023
_refine_ls_R_factor_all 0.0230
_refine_ls_R_factor_gt 0.0179
_refine_ls_shift/su_max 0.001
_refine_ls_shift/su_mean 0.000
_refine_ls_structure_factor_coef Fsqd
_refine_ls_weighting_details 'w=1/[\s^2^(Fo^2^)+(Fo^2^)+(0.0160P)^2^+10.4851P] where P=(Fo^2^+2Fc^2^)/3'
_refine_ls_weighting_scheme sigma
_refine_ls_wR_factor_gt 0.0397
_refine_ls_wR_factor_ref 0.0415
_reflns_number_gt 5152
_reflns_number_total 5856
_reflns_threshold_expression I>2\s(I)
_cod_data_source_file om060052isi20060118_110359.cif
_cod_data_source_block FISI-4287-123
_cod_depositor_comments
;
The following automatic conversions were performed:

'_symmetry_cell_setting' value 'Monoclinic' changed to 'monoclinic'
according to /home/saulius/struct/CIF-dictionaries/cif_core.dic
dictionary named 'cif_core.dic' version 2.4.1 from 2010-06-29.

Automatic conversion script
Id: cif_fix_values 1715 2011-07-08 13:25:40Z adriana 

The following automatic conversions were performed:

'_exptl_crystal_density_meas' value 'none' was changed to '?' - the
value is perceived as not measured.

Automatic conversion script
Id: cif_fix_values 3008 2015-01-20 13:52:24Z robertas 
;
_cod_original_sg_symbol_H-M 'C 2/c'
_cod_database_code 4075111

loop_
_symmetry_equiv_pos_as_xyz
x,y,z
-x,y,1/2-z
-x,-y,-z
x,-y,1/2+z
1/2+x,1/2+y,z
1/2-x,1/2+y,1/2-z
1/2-x,1/2-y,-z
1/2+x,1/2-y,1/2+z

loop_
_atom_site_aniso_label
_atom_site_aniso_U_11
_atom_site_aniso_U_22
_atom_site_aniso_U_33
_atom_site_aniso_U_23
_atom_site_aniso_U_13
_atom_site_aniso_U_12
Nd 0.0136(1) 0.0138(1) 0.0158(1) 0.0005(1) 0.0059(1) -0.0001(1)
Al1 0.0213(3) 0.0171(3) 0.0243(3) 0.0042(2) 0.0061(2) -0.0010(2)
Al2 0.0209(3) 0.0196(3) 0.0214(3) -0.0022(2) 0.0101(2) 0.0004(2)
O1 0.0150(6) 0.0218(7) 0.0209(7) 0.0045(5) 0.0050(6) 0.0029(5)
O2 0.0194(7) 0.0173(6) 0.0214(7) 0.0010(5) 0.0109(6) 0.0025(5)
C1 0.0258(11) 0.0168(10) 0.0275(12) 0.0002(9) 0.0045(9) -0.0002(8)
C2 0.0231(11) 0.0214(10) 0.0241(11) 0.0023(9) 0.0034(9) -0.0007(8)
C3 0.0319(12) 0.0253(12) 0.0354(14) 0.0070(10) 0.0103(11) 0.0057(9)
C4 0.0356(14) 0.0365(14) 0.0415(15) 0.0067(12) 0.0153(12) -0.0079(11)
C5 0.0271(11) 0.0181(10) 0.0234(11) 0.0006(9) 0.0140(9) 0.0015(8)
C6 0.0238(11) 0.0273(12) 0.0280(12) -0.0041(9) 0.0146(10) -0.0044(9)
C7 0.0345(13) 0.0305(13) 0.0344(14) -0.0001(10) 0.0153(11) 0.0082(10)
C8 0.0257(12) 0.0337(13) 0.0241(11) -0.0024(10) 0.0112(9) -0.0005(9)
C9 0.0176(9) 0.0091(8) 0.0215(10) 0.0009(7) 0.0089(8) -0.0009(7)
C10 0.0139(9) 0.0168(9) 0.0125(9) -0.0004(7) 0.0040(7) 0.0002(7)
C11 0.0139(9) 0.0171(9) 0.0176(9) 0.0002(7) 0.0054(7) -0.0001(7)
C12 0.0203(10) 0.0152(9) 0.0214(10) -0.0022(8) 0.0074(8) 0.0007(7)
C13 0.0149(9) 0.0216(9) 0.0158(9) -0.0017(7) 0.0059(7) 0.0003(7)
C14 0.0178(9) 0.0193(9) 0.0204(10) 0.0002(8) 0.0088(8) -0.0025(8)
C15 0.0143(9) 0.0158(9) 0.0155(9) 0.0010(7) 0.0046(7) 0.0012(7)
C16 0.0196(10) 0.0164(9) 0.0265(10) 0.0021(8) 0.0111(8) 0.0008(7)
C17 0.0221(11) 0.0219(11) 0.0278(11) 0.0084(9) 0.0121(9) 0.0052(8)
C18 0.0208(10) 0.0194(10) 0.0320(13) 0.0026(9) 0.0119(9) -0.0023(8)
C19 0.0301(12) 0.0159(10) 0.0424(14) 0.0005(9) 0.0203(11) -0.0010(8)
C20 0.0237(10) 0.0235(10) 0.0240(10) -0.0042(8) 0.0136(8) -0.0005(8)
C21 0.0499(16) 0.0569(18) 0.0498(17) 0.0066(14) 0.0350(15) 0.0260(14)
C22 0.0436(15) 0.0422(15) 0.0660(19) -0.0247(14) 0.0435(15) -0.0171(12)
C23 0.0383(13) 0.0528(16) 0.0315(13) -0.0133(12) 0.0208(11) -0.0098(12)
C24 0.0184(9) 0.0144(9) 0.0243(10) -0.0003(7) 0.0106(8) -0.0003(7)
C25 0.0248(11) 0.0156(10) 0.0301(12) -0.0022(9) 0.0144(9) -0.0012(8)
C26 0.0399(14) 0.0186(11) 0.0319(12) 0.0036(9) 0.0177(11) 0.0014(9)
C27 0.0213(11) 0.0201(11) 0.0444(14) -0.0089(10) 0.0128(10) -0.0038(8)

loop_
_atom_site_label
_atom_site_type_symbol
_atom_site_thermal_displace_type
_atom_site_fract_x
_atom_site_fract_y
_atom_site_fract_z
_atom_site_occupancy
_atom_site_U_iso_or_equiv
Nd Nd Uani -0.03196(1) 0.24785(1) 0.06828(1) 1.000 0.0144(1)
Al1 Al Uani -0.07777(3) 0.39454(3) -0.02867(4) 1.000 0.0219(2)
Al2 Al Uani -0.00666(3) 0.15015(3) -0.07960(4) 1.000 0.0201(2)
O1 O Uani 0.05378(6) 0.23136(7) 0.20630(9) 1.000 0.0199(4)
O2 O Uani 0.10312(6) 0.22043(6) 0.36302(9) 1.000 0.0185(4)
C1 C Uani -0.01638(10) 0.37884(11) 0.11183(15) 1.000 0.0253(6)
C2 C Uani -0.12256(10) 0.30163(11) -0.07937(15) 1.000 0.0248(6)
C3 C Uani -0.14163(11) 0.45860(12) -0.02567(19) 1.000 0.0319(7)
C4 C Uani -0.02922(13) 0.42260(14) -0.1020(2) 1.000 0.0379(8)
C5 C Uani -0.06221(10) 0.12519(10) -0.00701(16) 1.000 0.0216(6)
C6 C Uani 0.04133(10) 0.24031(11) -0.02354(16) 1.000 0.0250(7)
C7 C Uani 0.05523(12) 0.07602(13) -0.04798(19) 1.000 0.0327(8)
C8 C Uani -0.06336(10) 0.16729(13) -0.21427(15) 1.000 0.0274(7)
C9 C Uani 0.10281(8) 0.21807(9) 0.28019(13) 1.000 0.0157(5)
C10 C Uani 0.15880(8) 0.19789(9) 0.26088(12) 1.000 0.0148(5)
C11 C Uani 0.17071(8) 0.12626(9) 0.25328(13) 1.000 0.0165(5)
C12 C Uani 0.21061(9) 0.10949(10) 0.20985(13) 1.000 0.0193(6)
C13 C Uani 0.24077(8) 0.15809(9) 0.17663(13) 1.000 0.0175(5)
C14 C Uani 0.23299(9) 0.22645(10) 0.19393(13) 1.000 0.0188(5)
C15 C Uani 0.19293(8) 0.24852(9) 0.23664(12) 1.000 0.0156(5)
C16 C Uani 0.14519(8) 0.06757(9) 0.29608(14) 1.000 0.0202(6)
C17 C Uani 0.17310(10) 0.07511(11) 0.40585(15) 1.000 0.0233(6)
C18 C Uani 0.07391(9) 0.06647(11) 0.25572(17) 1.000 0.0236(6)
C19 C Uani 0.16445(11) -0.00410(10) 0.27443(18) 1.000 0.0276(7)
C20 C Uani 0.28010(9) 0.13361(10) 0.12232(14) 1.000 0.0225(6)
C21 C Uani 0.32285(14) 0.07382(16) 0.1767(2) 1.000 0.0474(10)
C22 C Uani 0.32101(13) 0.19060(14) 0.1107(2) 1.000 0.0438(9)
C23 C Uani 0.23651(12) 0.10759(15) 0.02378(18) 1.000 0.0387(8)
C24 C Uani 0.19386(8) 0.32713(9) 0.25591(13) 1.000 0.0184(5)
C25 C Uani 0.15575(10) 0.35138(10) 0.31145(16) 1.000 0.0224(6)
C26 C Uani 0.17127(11) 0.36683(11) 0.16091(16) 1.000 0.0291(7)
C27 C Uani 0.26118(10) 0.34829(11) 0.31834(18) 1.000 0.0287(7)
H11 H Uiso 0.0243(12) 0.3620(13) 0.1285(18) 1.000 0.047(7)
H12 H Uiso -0.0291(11) 0.3603(12) 0.1615(17) 1.000 0.040(7)
H13 H Uiso -0.0115(10) 0.4268(13) 0.1251(17) 1.000 0.040(7)
H21 H Uiso -0.1072(10) 0.2667(12) -0.1077(16) 1.000 0.027(6)
H22 H Uiso -0.1546(10) 0.3236(12) -0.1334(16) 1.000 0.033(6)
H23 H Uiso -0.1462(11) 0.2787(13) -0.0455(17) 1.000 0.039(6)
H31 H Uiso -0.1590(12) 0.4426(14) 0.018(2) 1.000 0.055(8)
H32 H Uiso -0.1718(13) 0.4629(14) -0.087(2) 1.000 0.056(8)
H33 H Uiso -0.1240(12) 0.5043(14) -0.0020(19) 1.000 0.053(8)
H41 H Uiso -0.0273(13) 0.3896(16) -0.148(2) 1.000 0.065(9)
H42 H Uiso 0.0086(15) 0.4345(16) -0.066(2) 1.000 0.067(10)
H43 H Uiso -0.0477(12) 0.4625(15) -0.143(2) 1.000 0.057(8)
H51 H Uiso -0.0475(10) 0.1144(12) 0.0560(17) 1.000 0.032(6)
H52 H Uiso -0.0720(10) 0.0844(13) -0.0365(16) 1.000 0.031(6)
H53 H Uiso -0.1019(10) 0.1460(11) -0.0181(15) 1.000 0.029(6)
H61 H Uiso 0.0236(11) 0.2848(14) -0.0395(17) 1.000 0.039(7)
H62 H Uiso 0.0658(12) 0.2372(12) -0.0606(19) 1.000 0.041(7)
H63 H Uiso 0.0717(12) 0.2406(11) 0.0410(19) 1.000 0.039(7)
H71 H Uiso 0.0781(13) 0.0729(14) 0.019(2) 1.000 0.055(8)
H72 H Uiso 0.0839(14) 0.0837(15) -0.075(2) 1.000 0.064(9)
H73 H Uiso 0.0377(12) 0.0335(16) -0.0662(19) 1.000 0.059(9)
H81 H Uiso -0.1067(12) 0.1707(13) -0.2233(17) 1.000 0.048(7)
H82 H Uiso -0.0587(11) 0.1344(13) -0.2526(18) 1.000 0.043(7)
H83 H Uiso -0.0556(11) 0.2095(15) -0.2375(18) 1.000 0.046(7)
H121 H Uiso 0.2178(8) 0.0643(10) 0.2024(13) 1.000 0.014(5)
H141 H Uiso 0.2549(10) 0.2609(10) 0.1745(14) 1.000 0.017(5)
H171 H Uiso 0.1655(9) 0.1194(11) 0.4265(14) 1.000 0.022(5)
H172 H Uiso 0.2180(10) 0.0685(10) 0.4312(15) 1.000 0.025(5)
H173 H Uiso 0.1576(10) 0.0413(11) 0.4350(15) 1.000 0.027(6)
H181 H Uiso 0.0556(9) 0.1041(11) 0.2710(14) 1.000 0.018(5)
H182 H Uiso 0.0600(9) 0.0260(11) 0.2797(15) 1.000 0.025(5)
H183 H Uiso 0.0580(10) 0.0636(11) 0.1905(17) 1.000 0.028(6)
H191 H Uiso 0.2101(11) -0.0091(13) 0.3010(17) 1.000 0.040(7)
H192 H Uiso 0.1489(10) -0.0136(11) 0.2064(17) 1.000 0.027(6)
H193 H Uiso 0.1481(10) -0.0382(12) 0.3042(16) 1.000 0.031(6)
H211 H Uiso 0.3502(16) 0.0890(18) 0.246(3) 1.000 0.095(12)
H212 H Uiso 0.3492(11) 0.0608(13) 0.1440(18) 1.000 0.044(7)
H213 H Uiso 0.2955(15) 0.0358(17) 0.168(2) 1.000 0.074(11)
H221 H Uiso 0.3487(13) 0.2066(15) 0.173(2) 1.000 0.059(8)
H222 H Uiso 0.2970(14) 0.2299(17) 0.074(2) 1.000 0.065(9)
H223 H Uiso 0.3453(11) 0.1722(12) 0.0774(17) 1.000 0.042(7)
H231 H Uiso 0.2097(11) 0.0690(13) 0.0299(17) 1.000 0.046(7)
H232 H Uiso 0.2598(11) 0.0926(13) -0.0140(17) 1.000 0.041(7)
H233 H Uiso 0.2132(10) 0.1476(12) -0.0097(16) 1.000 0.028(6)
H251 H Uiso 0.1686(9) 0.3282(11) 0.3725(16) 1.000 0.025(5)
H252 H Uiso 0.1117(9) 0.3443(10) 0.2751(14) 1.000 0.016(5)
H253 H Uiso 0.1612(10) 0.3981(12) 0.3224(15) 1.000 0.030(6)
H261 H Uiso 0.1957(12) 0.3567(13) 0.1239(18) 1.000 0.046(7)
H262 H Uiso 0.1715(10) 0.4142(13) 0.1713(16) 1.000 0.035(6)
H263 H Uiso 0.1303(11) 0.3536(11) 0.1212(16) 1.000 0.029(6)
H271 H Uiso 0.2761(11) 0.3218(13) 0.3812(18) 1.000 0.044(7)
H272 H Uiso 0.2628(10) 0.3970(12) 0.3322(15) 1.000 0.031(6)
H273 H Uiso 0.2881(11) 0.3378(12) 0.2884(17) 1.000 0.040(7)

loop_
_atom_type_symbol
_atom_type_description
_atom_type_scat_dispersion_real
_atom_type_scat_dispersion_imag
_atom_type_scat_source
O O 0.0106 0.0060 'International Tables Vol C Tables 4.2.6.8 and 6.1.1.4'
Nd Nd -0.1943 3.0179 'International Tables Vol C Tables 4.2.6.8 and 6.1.1.4'
Al Al 0.0645 0.0514 'International Tables Vol C Tables 4.2.6.8 and 6.1.1.4'
H H 0.0000 0.0000 'International Tables Vol C Tables 4.2.6.8 and 6.1.1.4'
C C 0.0033 0.0016 'International Tables Vol C Tables 4.2.6.8 and 6.1.1.4'

loop_
_geom_angle_atom_site_label_1
_geom_angle_atom_site_label_2
_geom_angle_atom_site_label_3
_geom_angle
_geom_angle_site_symmetry_1
_geom_angle_site_symmetry_3
_geom_angle_publ_flag
O1 Nd C1 85.40(6) . . yes
O1 Nd C2 164.58(6) . . yes
O1 Nd C5 105.20(6) . . yes
O1 Nd C6 87.41(6) . . yes
O1 Nd O2 94.79(5) . 2_555 yes
C1 Nd C2 79.29(7) . . yes
C1 Nd C5 169.12(7) . . yes
C1 Nd C6 97.69(7) . . yes
O2 Nd C1 99.13(6) 2_555 . yes
C2 Nd C5 90.03(7) . . yes
C2 Nd C6 92.77(7) . . yes
O2 Nd C2 89.50(6) 2_555 . yes
C5 Nd C6 80.64(7) . . yes
O2 Nd C5 82.67(6) 2_555 . yes
O2 Nd C6 163.15(6) 2_555 . yes
C1 Al1 C2 107.32(9) . . yes
C1 Al1 C3 107.06(10) . . yes
C1 Al1 C4 107.65(11) . . yes
C2 Al1 C3 106.14(11) . . yes
C2 Al1 C4 110.69(11) . . yes
C3 Al1 C4 117.53(12) . . yes
C5 Al2 C6 109.44(9) . . yes
C5 Al2 C7 105.20(10) . . yes
C5 Al2 C8 106.45(10) . . yes
C6 Al2 C7 106.72(11) . . yes
C6 Al2 C8 108.44(10) . . yes
C7 Al2 C8 120.27(11) . . yes
Nd O1 C9 175.41(13) . . yes
Nd O2 C9 136.93(13) 2_555 . yes
Nd C1 Al1 84.93(7) . . yes
Nd C2 Al1 84.73(8) . . yes
Nd C5 Al2 84.39(7) . . yes
Nd C6 Al2 84.26(8) . . yes
O1 C9 O2 121.12(18) . . yes
O1 C9 C10 115.63(16) . . yes
O2 C9 C10 123.23(17) . . yes
C9 C10 C11 118.76(16) . . no
C9 C10 C15 120.25(16) . . no
C11 C10 C15 120.31(18) . . no
C10 C11 C12 117.28(17) . . no
C10 C11 C16 123.93(17) . . no
C12 C11 C16 118.67(16) . . no
C11 C12 C13 123.80(18) . . no
C12 C13 C14 117.12(19) . . no
C12 C13 C20 119.32(16) . . no
C14 C13 C20 123.56(17) . . no
C13 C14 C15 123.02(19) . . no
C10 C15 C14 117.82(16) . . no
C10 C15 C24 127.01(17) . . no
C14 C15 C24 115.11(17) . . no
C11 C16 C17 108.58(16) . . no
C11 C16 C18 112.78(16) . . no
C11 C16 C19 112.14(17) . . no
C17 C16 C18 111.00(18) . . no
C17 C16 C19 106.52(17) . . no
C18 C16 C19 105.65(17) . . no
C13 C20 C21 110.28(18) . . no
C13 C20 C22 112.49(18) . . no
C13 C20 C23 108.49(19) . . no
C21 C20 C22 107.5(2) . . no
C21 C20 C23 108.50(19) . . no
C22 C20 C23 109.50(19) . . no
C15 C24 C25 116.04(16) . . no
C15 C24 C26 109.98(15) . . no
C15 C24 C27 108.14(16) . . no
C25 C24 C26 107.93(17) . . no
C25 C24 C27 105.22(17) . . no
C26 C24 C27 109.32(18) . . no
Nd C1 H11 75.9(16) . . no
Nd C1 H12 77.6(14) . . no
Nd C1 H13 177.8(15) . . no
Al1 C1 H11 122.8(15) . . no
Al1 C1 H12 123.1(15) . . no
Al1 C1 H13 92.9(14) . . no
H11 C1 H12 105(2) . . no
H11 C1 H13 105(2) . . no
H12 C1 H13 104(2) . . no
Nd C2 H21 77.2(14) . . no
Nd C2 H22 177.0(16) . . no
Nd C2 H23 79.1(15) . . no
Al1 C2 H21 124.0(15) . . no
Al1 C2 H22 92.4(14) . . no
Al1 C2 H23 119.9(14) . . no
H21 C2 H22 104(2) . . no
H21 C2 H23 108(2) . . no
H22 C2 H23 103(2) . . no
Al1 C3 H31 110.7(17) . . no
Al1 C3 H32 108.7(19) . . no
Al1 C3 H33 111.3(18) . . no
H31 C3 H32 111(3) . . no
H31 C3 H33 106(2) . . no
H32 C3 H33 109(2) . . no
Al1 C4 H41 115.9(19) . . no
Al1 C4 H42 113(2) . . no
Al1 C4 H43 111.7(18) . . no
H41 C4 H42 108(3) . . no
H41 C4 H43 102(2) . . no
H42 C4 H43 106(3) . . no
Nd C5 H51 79.9(15) . . no
Nd C5 H52 175.7(16) . . no
Nd C5 H53 76.8(13) . . no
Al2 C5 H51 124.2(16) . . no
Al2 C5 H52 91.7(16) . . no
Al2 C5 H53 125.4(13) . . no
H51 C5 H52 104(2) . . no
H51 C5 H53 102(2) . . no
H52 C5 H53 104(2) . . no
Nd C6 H61 76.7(16) . . no
Nd C6 H62 176.5(17) . . no
Nd C6 H63 80.4(18) . . no
Al2 C6 H61 123.5(16) . . no
Al2 C6 H62 93.5(15) . . no
Al2 C6 H63 119.3(13) . . no
H61 C6 H62 102(2) . . no
H61 C6 H63 109(2) . . no
H62 C6 H63 103(2) . . no
Al2 C7 H71 111.0(18) . . no
Al2 C7 H72 111.8(18) . . no
Al2 C7 H73 112.6(19) . . no
H71 C7 H72 107(3) . . no
H71 C7 H73 105(2) . . no
H72 C7 H73 109(3) . . no
Al2 C8 H81 113.1(14) . . no
Al2 C8 H82 110.3(17) . . no
Al2 C8 H83 112.7(16) . . no
H81 C8 H82 110(2) . . no
H81 C8 H83 104(2) . . no
H82 C8 H83 106(2) . . no
C11 C12 H121 118.8(13) . . no
C13 C12 H121 117.4(13) . . no
C13 C14 H141 118.8(13) . . no
C15 C14 H141 118.2(13) . . no
C16 C17 H171 112.8(12) . . no
C16 C17 H172 109.9(13) . . no
C16 C17 H173 111.6(13) . . no
H171 C17 H172 107.6(18) . . no
H171 C17 H173 108.1(19) . . no
H172 C17 H173 106.5(19) . . no
C16 C18 H181 115.7(14) . . no
C16 C18 H182 109.7(13) . . no
C16 C18 H183 110.0(16) . . no
H181 C18 H182 106.3(19) . . no
H181 C18 H183 107.0(19) . . no
H182 C18 H183 107.8(19) . . no
C16 C19 H191 111.5(15) . . no
C16 C19 H192 112.6(13) . . no
C16 C19 H193 108.1(15) . . no
H191 C19 H192 108(2) . . no
H191 C19 H193 108(2) . . no
H192 C19 H193 108.7(19) . . no
C20 C21 H211 110(2) . . no
C20 C21 H212 109.5(15) . . no
C20 C21 H213 104(2) . . no
H211 C21 H212 109(3) . . no
H211 C21 H213 118(3) . . no
H212 C21 H213 105(3) . . no
C20 C22 H221 109.3(18) . . no
C20 C22 H222 113(2) . . no
C20 C22 H223 109.0(14) . . no
H221 C22 H222 109(2) . . no
H221 C22 H223 109(2) . . no
H222 C22 H223 108(2) . . no
C20 C23 H231 110.8(14) . . no
C20 C23 H232 111.1(15) . . no
C20 C23 H233 105.6(14) . . no
H231 C23 H232 111(2) . . no
H231 C23 H233 114(2) . . no
H232 C23 H233 105(2) . . no
C24 C25 H251 111.2(14) . . no
C24 C25 H252 111.7(12) . . no
C24 C25 H253 109.4(15) . . no
H251 C25 H252 109.6(18) . . no
H251 C25 H253 108.4(18) . . no
H252 C25 H253 106.4(19) . . no
C24 C26 H261 112.5(15) . . no
C24 C26 H262 111.0(14) . . no
C24 C26 H263 110.3(14) . . no
H261 C26 H262 109(2) . . no
H261 C26 H263 105(2) . . no
H262 C26 H263 108(2) . . no
C24 C27 H271 109.2(15) . . no
C24 C27 H272 109.6(14) . . no
C24 C27 H273 111.7(15) . . no
H271 C27 H272 108.7(19) . . no
H271 C27 H273 108(2) . . no
H272 C27 H273 110(2) . . no

loop_
_geom_bond_atom_site_label_1
_geom_bond_atom_site_label_2
_geom_bond_distance
_geom_bond_site_symmetry_2
_geom_bond_publ_flag
Nd O1 2.2815(13) . yes
Nd C1 2.615(2) . yes
Nd C2 2.620(2) . yes
Nd C5 2.614(2) . yes
Nd C6 2.626(2) . yes
Nd O2 2.3652(15) 2_555 yes
Al1 C1 2.071(2) . yes
Al1 C2 2.076(2) . yes
Al1 C3 1.966(3) . yes
Al1 C4 1.969(3) . yes
Al2 C5 2.081(3) . yes
Al2 C6 2.073(2) . yes
Al2 C7 1.966(3) . yes
Al2 C8 1.978(2) . yes
O1 C9 1.276(2) . yes
O2 C9 1.260(2) . yes
C9 C10 1.514(3) . no
C10 C11 1.432(2) . no
C10 C15 1.409(3) . no
C11 C12 1.388(3) . no
C11 C16 1.548(3) . no
C12 C13 1.392(3) . no
C13 C14 1.379(3) . no
C13 C20 1.544(3) . no
C14 C15 1.410(3) . no
C15 C24 1.552(2) . no
C16 C17 1.540(3) . no
C16 C18 1.540(3) . no
C16 C19 1.539(3) . no
C20 C21 1.542(4) . no
C20 C22 1.523(4) . no
C20 C23 1.526(3) . no
C24 C25 1.534(3) . no
C24 C26 1.535(3) . no
C24 C27 1.543(3) . no
C1 H11 0.95(3) . no
C1 H12 0.99(3) . no
C1 H13 0.95(3) . no
C2 H21 0.95(2) . no
C2 H22 0.97(2) . no
C2 H23 1.00(3) . no
C3 H31 0.96(3) . no
C3 H32 0.92(3) . no
C3 H33 0.98(3) . no
C4 H41 0.96(3) . no
C4 H42 0.87(3) . no
C4 H43 0.98(3) . no
C5 H51 0.91(2) . no
C5 H52 0.89(2) . no
C5 H53 0.97(2) . no
C6 H61 0.95(3) . no
C6 H62 0.96(3) . no
C6 H63 0.96(3) . no
C7 H71 0.95(3) . no
C7 H72 0.93(3) . no
C7 H73 0.92(3) . no
C8 H81 0.98(3) . no
C8 H82 0.90(3) . no
C8 H83 0.94(3) . no
C12 H121 0.91(2) . no
C14 H141 0.96(2) . no
C17 H171 0.96(2) . no
C17 H172 0.98(2) . no
C17 H173 0.94(2) . no
C18 H181 0.92(2) . no
C18 H182 0.98(2) . no
C18 H183 0.91(2) . no
C19 H191 0.99(3) . no
C19 H192 0.97(2) . no
C19 H193 0.97(2) . no
C21 H211 1.04(4) . no
C21 H212 0.97(3) . no
C21 H213 0.95(3) . no
C22 H221 0.96(3) . no
C22 H222 0.98(3) . no
C22 H223 0.97(3) . no
C23 H231 1.01(3) . no
C23 H232 0.99(3) . no
C23 H233 0.97(2) . no
C25 H251 0.97(2) . no
C25 H252 0.97(2) . no
C25 H253 0.92(2) . no
C26 H261 0.97(3) . no
C26 H262 0.93(3) . no
C26 H263 0.95(3) . no
C27 H271 1.02(3) . no
C27 H272 0.97(2) . no
C27 H273 0.94(3) . no
